data_4307151
loop_
_publ_author_name
'Santiago Reinoso'
'Pablo Vitoria'
'Leire San Felices'
'Ainara Montero'
'Luis Lezama'
'Juan M. Guti\'errez-Zorrilla'

_publ_contact_author 'Guti\'errez-Zorrilla, Juan M.'
_publ_contact_author_address
;
Departamento de Qu\'imica Inorg\'anica
Facultad de Ciencia y Tecnolog\'ia
Universidad del Pa\'is Vasco, Apdo. 644, E-48080 Bilbao, Spain
;
_publ_contact_author_email juanma.zorrilla@ehu.es
_publ_section_title
;
Tetrahydroxy-p-benzoquinone as a Source of Polydentate O-Donor Ligands.
Synthesis, Crystal Structure, and Magnetic Properties of the
[Cu(bpy)(dhmal)]2 Dimer and the Two-Dimensional
[{SiW12O40}{Cu2(bpy)2(H2O)(ox)}2].16H2O Inorganic-Metalorganic Hybrid
;
_journal_name_full 'Inorganic Chemistry'
_journal_page_first 1237
_journal_page_last 1249
_journal_paper_doi 10.1021/ic061671m
_journal_volume 46
_journal_year 2007
_chemical_compound_source 'synthesis as described'
_chemical_formula_moiety '(C13 H10 Cu1 N2 O6)2'
_chemical_formula_sum 'C26 H20 Cu2 N4 O12'
_chemical_formula_weight 707.56
_chemical_name_systematic
;
 ?
;
_space_group_IT_number 2
_symmetry_cell_setting triclinic
_symmetry_Int_Tables_number 2
_symmetry_space_group_name_Hall '-P 1'
_symmetry_space_group_name_H-M 'P -1'
_atom_sites_solution_hydrogens geom
_atom_sites_solution_primary direct
_atom_sites_solution_secondary difmap
_audit_creation_date 2006-05-16T16:47:48-00:00
_audit_creation_method 'WinGX routine CIF_UPDATE'
_cell_angle_alpha 60.807(11)
_cell_angle_beta 68.977(8)
_cell_angle_gamma 88.397(7)
_cell_formula_units_Z 1
_cell_length_a 8.4965(6)
_cell_length_b 9.3315(11)
_cell_length_c 9.7891(10)
_cell_measurement_reflns_used 1592
_cell_measurement_temperature 295(2)
_cell_measurement_theta_max 25.0
_cell_measurement_theta_min 2.54
_cell_measurement_wavelength 0.71073
_cell_volume 622.07(14)
_computing_cell_refinement
;
        CrysAlis RED, Oxford Diffraction Ltd.,
        Version 1.171.29.9 (release 23-03-2006 CrysAlis171 .NET)
        (compiled Mar 23 2006,23:39:28)
;
_computing_data_collection
;
        CrysAlis CCD, Oxford Diffraction Ltd.,
        Version 1.171.29.9 (release 23-03-2006 CrysAlis171 .NET)
        (compiled Mar 23 2006,23:39:28)
;
_computing_data_reduction
;
        CrysAlis RED, Oxford Diffraction Ltd.,
        Version 1.171.29.9 (release 23-03-2006 CrysAlis171 .NET)
        (compiled Mar 23 2006,23:39:28)
;
_computing_molecular_graphics 'Ortep-3 for Windows (Farrugia, 1997)'
_computing_publication_material 'WinGX publication routines (Farrugia, 1999)'
_computing_structure_refinement 'SHELXL-97 (Sheldrick, 1997)'
_computing_structure_solution 'SHELXS-97 (Sheldrick, 1997)'
_diffrn_ambient_temperature 295(2)
_diffrn_detector_area_resol_mean 8.3504
_diffrn_measured_fraction_theta_full 0.983
_diffrn_measured_fraction_theta_max 0.983
_diffrn_measurement_details
;
  1 omega  -54.00   61.00   0.5000   70.0000
omega____ theta____ kappa____ phi______ omega'___ theta'___ frames
    -       26.0000  -79.0000    0.0000    0.0000    0.0000 230

  2 omega  -54.00   61.00   0.5000   70.0000
omega____ theta____ kappa____ phi______ omega'___ theta'___ frames
    -       26.0000  -79.0000   90.0000    0.0000    0.0000 230

  3 omega  -54.00   61.00   0.5000   70.0000
omega____ theta____ kappa____ phi______ omega'___ theta'___ frames
    -       26.0000  -79.0000  180.0000    0.0000    0.0000 230

  4 omega  -54.00   61.00   0.5000   70.0000
omega____ theta____ kappa____ phi______ omega'___ theta'___ frames
    -       26.0000  -79.0000  270.0000    0.0000    0.0000 230

;
_diffrn_measurement_method \w
_diffrn_orient_matrix_UB_11 -0.0702380637
_diffrn_orient_matrix_UB_12 0.0169447173
_diffrn_orient_matrix_UB_13 -0.0250414655
_diffrn_orient_matrix_UB_21 -0.0266886986
_diffrn_orient_matrix_UB_22 0.0443478815
_diffrn_orient_matrix_UB_23 0.0436614247
_diffrn_orient_matrix_UB_31 0.0512054067
_diffrn_orient_matrix_UB_32 0.0747159382
_diffrn_orient_matrix_UB_33 -0.0750524533
_diffrn_radiation_monochromator graphite
_diffrn_radiation_probe x-ray
_diffrn_radiation_source 'Enhance (Mo) X-ray Source'
_diffrn_radiation_type MoK\a
_diffrn_reflns_av_R_equivalents 0.0322
_diffrn_reflns_av_unetI/netI 0.0903
_diffrn_reflns_limit_h_max 10
_diffrn_reflns_limit_h_min -10
_diffrn_reflns_limit_k_max 11
_diffrn_reflns_limit_k_min -11
_diffrn_reflns_limit_l_max 11
_diffrn_reflns_limit_l_min -12
_diffrn_reflns_number 4170
_diffrn_reflns_theta_full 25.99
_diffrn_reflns_theta_max 26.00
_diffrn_reflns_theta_min 2.54
_diffrn_standards_decay_% 0
_diffrn_standards_interval_count 50
_diffrn_standards_number 2
_exptl_absorpt_coefficient_mu 1.791
_exptl_absorpt_correction_T_max 0.949
_exptl_absorpt_correction_T_min 0.873
_exptl_absorpt_correction_type multi-scan
_exptl_absorpt_process_details
;
        CrysAlis RED, Oxford Diffraction Ltd.,
        Version 1.171.29.9 (release 23-03-2006 CrysAlis171 .NET)
        (compiled Mar 23 2006,23:39:28)
        Empirical absorption correction using spherical harmonics,
 implemented in SCALE3 ABSPACK scaling algorithm.
;
_exptl_crystal_colour blue
_exptl_crystal_density_diffrn 1.889
_exptl_crystal_density_method 'not measured'
_exptl_crystal_description prism
_exptl_crystal_F_000 358
_exptl_crystal_size_max 0.3
_exptl_crystal_size_mid 0.05
_exptl_crystal_size_min 0.03
_refine_diff_density_max 0.662
_refine_diff_density_min -0.32
_refine_diff_density_rms 0.091
_refine_ls_extinction_method none
_refine_ls_goodness_of_fit_ref 0.875
_refine_ls_hydrogen_treatment mixed
_refine_ls_matrix_type full
_refine_ls_number_parameters 204
_refine_ls_number_reflns 2401
_refine_ls_number_restraints 2
_refine_ls_restrained_S_all 0.875
_refine_ls_R_factor_all 0.0755
_refine_ls_R_factor_gt 0.0393
_refine_ls_shift/su_max 0
_refine_ls_shift/su_mean 0
_refine_ls_structure_factor_coef Fsqd
_refine_ls_weighting_details 'calc w=1/[\s^2^(Fo^2^)+(0.0366P)^2^+0.0000P] where P=(Fo^2^+2Fc^2^)/3'
_refine_ls_weighting_scheme calc
_refine_ls_wR_factor_gt 0.0709
_refine_ls_wR_factor_ref 0.0754
_reflns_number_gt 1545
_reflns_number_total 2401
_reflns_threshold_expression >2sigma(I)
_cod_data_source_file ic061671msi20060904_120536_2.cif
_cod_data_source_block comp1
_cod_database_code 4307151

loop_
_symmetry_equiv_pos_as_xyz
'x, y, z'
'-x, -y, -z'

loop_
_atom_site_label
_atom_site_type_symbol
_atom_site_fract_x
_atom_site_fract_y
_atom_site_fract_z
_atom_site_U_iso_or_equiv
_atom_site_adp_type
_atom_site_occupancy
_atom_site_symmetry_multiplicity
_atom_site_calc_flag
_atom_site_refinement_flags
_atom_site_disorder_assembly
_atom_site_disorder_group
Cu1 Cu 0.14009(6) 0.42893(6) 0.37524(5) 0.02894(16) Uani 1 1 d . . .
O2 O -0.0450(3) 0.2645(3) 0.4373(3) 0.0311(6) Uani 1 1 d . . .
O1 O 0.0648(3) 0.3768(3) 0.6120(3) 0.0298(6) Uani 1 1 d . . .
N1 N 0.3359(3) 0.6028(3) 0.2917(3) 0.0253(7) Uani 1 1 d . . .
N12 N 0.2329(4) 0.5008(3) 0.1294(3) 0.0257(7) Uani 1 1 d . . .
O4 O 0.2089(3) 0.1376(3) 0.5525(3) 0.0386(7) Uani 1 1 d D . .
H14 H 0.2225(16) 0.080(4) 0.513(4) 0.058 Uiso 1 1 d D . .
O3 O -0.2020(3) 0.0110(3) 0.6289(3) 0.0348(7) Uani 1 1 d . . .
O5 O -0.0047(4) -0.0665(3) 0.8051(3) 0.0421(7) Uani 1 1 d D . .
H15 H 0.004(5) -0.0688(6) 0.886(4) 0.063 Uiso 1 1 d D . .
C20 C -0.0845(4) 0.1234(5) 0.5738(4) 0.0263(9) Uani 1 1 d . . .
C22 C 0.0173(4) 0.2225(4) 0.7312(4) 0.0263(9) Uani 1 1 d . . .
C5 C 0.5629(4) 0.8140(4) 0.0436(5) 0.0348(10) Uani 1 1 d . . .
H5 H 0.6211 0.8732 -0.0742 0.042 Uiso 1 1 calc R . .
C4 C 0.6157(5) 0.8475(5) 0.1444(5) 0.0378(10) Uani 1 1 d . . .
H4 H 0.7101 0.9302 0.0949 0.045 Uiso 1 1 calc R . .
C2 C 0.3892(4) 0.6370(4) 0.3869(4) 0.0320(9) Uani 1 1 d . . .
H2 H 0.3299 0.5767 0.5046 0.038 Uiso 1 1 calc R . .
C7 C 0.3548(4) 0.6395(4) 0.0283(4) 0.0273(9) Uani 1 1 d . . .
C21 C 0.0355(4) 0.0958(4) 0.6724(4) 0.0296(9) Uani 1 1 d . . .
C6 C 0.4219(4) 0.6909(4) 0.1207(4) 0.0266(9) Uani 1 1 d . . .
C11 C 0.1717(5) 0.4384(5) 0.0577(5) 0.0348(9) Uani 1 1 d . . .
H11 H 0.0929 0.3388 0.1272 0.042 Uiso 1 1 calc R . .
C3 C 0.5289(5) 0.7585(5) 0.3174(5) 0.0368(10) Uani 1 1 d . . .
H3 H 0.5634 0.7796 0.387 0.044 Uiso 1 1 calc R . .
O6 O -0.0400(3) 0.1731(3) 0.8843(3) 0.0385(7) Uani 1 1 d . . .
C8 C 0.4085(5) 0.7229(5) -0.1458(5) 0.0413(11) Uani 1 1 d . . .
H8 H 0.4912 0.8196 -0.2142 0.05 Uiso 1 1 calc R . .
C10 C 0.2216(5) 0.5167(5) -0.1161(5) 0.0419(11) Uani 1 1 d . . .
H10 H 0.1764 0.4714 -0.1632 0.05 Uiso 1 1 calc R . .
C9 C 0.3381(5) 0.6614(6) -0.2177(5) 0.0510(12) Uani 1 1 d . . .
H9 H 0.3701 0.7184 -0.3351 0.061 Uiso 1 1 calc R . .

loop_
_atom_site_aniso_label
_atom_site_aniso_U_11
_atom_site_aniso_U_22
_atom_site_aniso_U_33
_atom_site_aniso_U_23
_atom_site_aniso_U_13
_atom_site_aniso_U_12
Cu1 0.0275(3) 0.0303(3) 0.0240(3) -0.0114(2) -0.00795(19) -0.00476(19)
O2 0.0333(15) 0.0296(15) 0.0247(14) -0.0084(12) -0.0127(12) -0.0049(12)
O1 0.0321(14) 0.0218(14) 0.0252(13) -0.0058(12) -0.0093(11) -0.0051(11)
N1 0.0234(16) 0.0270(18) 0.0224(16) -0.0110(14) -0.0078(13) -0.0027(13)
N12 0.0249(16) 0.0282(18) 0.0228(16) -0.0128(14) -0.0087(14) 0.0025(14)
O4 0.0309(15) 0.0499(19) 0.0461(17) -0.0335(14) -0.0130(13) 0.0018(13)
O3 0.0328(15) 0.0345(15) 0.0310(14) -0.0159(12) -0.0060(12) -0.0134(12)
O5 0.0669(19) 0.0266(16) 0.0330(15) -0.0109(13) -0.0258(15) 0.0006(13)
C20 0.023(2) 0.032(2) 0.025(2) -0.0180(18) -0.0059(16) 0.0007(17)
C22 0.0205(19) 0.031(2) 0.029(2) -0.0165(19) -0.0090(16) 0.0016(16)
C5 0.030(2) 0.031(2) 0.029(2) -0.0099(18) -0.0046(18) -0.0058(18)
C4 0.026(2) 0.036(2) 0.044(2) -0.017(2) -0.0102(19) -0.0056(18)
C2 0.030(2) 0.038(2) 0.026(2) -0.0138(18) -0.0112(17) -0.0004(18)
C7 0.025(2) 0.029(2) 0.024(2) -0.0122(17) -0.0074(16) 0.0018(17)
C21 0.028(2) 0.028(2) 0.028(2) -0.0116(18) -0.0099(17) -0.0050(16)
C6 0.021(2) 0.024(2) 0.025(2) -0.0084(17) -0.0058(16) -0.0003(16)
C11 0.032(2) 0.040(2) 0.041(2) -0.025(2) -0.0180(19) 0.0063(18)
C3 0.033(2) 0.044(3) 0.043(2) -0.026(2) -0.020(2) 0.0002(19)
O6 0.0507(17) 0.0364(16) 0.0209(14) -0.0111(12) -0.0113(12) 0.0009(13)
C8 0.041(3) 0.041(3) 0.028(2) -0.014(2) -0.0043(19) -0.008(2)
C10 0.044(3) 0.060(3) 0.037(2) -0.033(2) -0.020(2) 0.007(2)
C9 0.057(3) 0.066(3) 0.024(2) -0.022(2) -0.012(2) 0.000(2)

loop_
_atom_type_symbol
_atom_type_description
_atom_type_scat_dispersion_real
_atom_type_scat_dispersion_imag
_atom_type_scat_source
C C 0.0033 0.0016 'International Tables Vol C Tables 4.2.6.8 and 6.1.1.4'
H H 0 0 'International Tables Vol C Tables 4.2.6.8 and 6.1.1.4'
Cu Cu 0.3201 1.2651 'International Tables Vol C Tables 4.2.6.8 and 6.1.1.4'
N N 0.0061 0.0033 'International Tables Vol C Tables 4.2.6.8 and 6.1.1.4'
O O 0.0106 0.006 'International Tables Vol C Tables 4.2.6.8 and 6.1.1.4'

loop_
_geom_angle_atom_site_label_1
_geom_angle_atom_site_label_2
_geom_angle_atom_site_label_3
_geom_angle
_geom_angle_site_symmetry_1
_geom_angle_site_symmetry_3
_geom_angle_publ_flag
O2 Cu1 O1 91.74(9) . . ?
O2 Cu1 N1 175.28(10) . . ?
O1 Cu1 N1 92.98(10) . . ?
O2 Cu1 N12 93.95(10) . . ?
O1 Cu1 N12 174.26(11) . . ?
N1 Cu1 N12 81.34(11) . . ?
C20 O2 Cu1 119.6(2) . . ?
C22 O1 Cu1 118.0(2) . . ?
C2 N1 C6 118.7(3) . . ?
C2 N1 Cu1 126.6(2) . . ?
C6 N1 Cu1 114.7(2) . . ?
C11 N12 C7 119.0(3) . . ?
C11 N12 Cu1 126.3(2) . . ?
C7 N12 Cu1 114.1(2) . . ?
C21 O4 H14 109.5(19) . . ?
C21 O5 H15 109.5(17) . . ?
O3 C20 O2 125.6(3) . . ?
O3 C20 C21 119.7(3) . . ?
O2 C20 C21 114.6(3) . . ?
O6 C22 O1 124.7(3) . . ?
O6 C22 C21 119.6(3) . . ?
O1 C22 C21 115.7(3) . . ?
C4 C5 C6 118.8(4) . . ?
C4 C5 H5 120.6 . . ?
C6 C5 H5 120.6 . . ?
C3 C4 C5 119.7(3) . . ?
C3 C4 H4 120.1 . . ?
C5 C4 H4 120.1 . . ?
N1 C2 C3 122.5(3) . . ?
N1 C2 H2 118.8 . . ?
C3 C2 H2 118.8 . . ?
N12 C7 C8 121.2(3) . . ?
N12 C7 C6 114.4(3) . . ?
C8 C7 C6 124.4(3) . . ?
O5 C21 O4 112.1(3) . . ?
O5 C21 C22 112.7(3) . . ?
O4 C21 C22 105.7(3) . . ?
O5 C21 C20 109.8(3) . . ?
O4 C21 C20 107.6(3) . . ?
C22 C21 C20 108.6(3) . . ?
N1 C6 C5 121.5(3) . . ?
N1 C6 C7 114.1(3) . . ?
C5 C6 C7 124.3(3) . . ?
N12 C11 C10 122.0(4) . . ?
N12 C11 H11 119 . . ?
C10 C11 H11 119 . . ?
C4 C3 C2 118.7(3) . . ?
C4 C3 H3 120.6 . . ?
C2 C3 H3 120.6 . . ?
C7 C8 C9 119.1(4) . . ?
C7 C8 H8 120.5 . . ?
C9 C8 H8 120.5 . . ?
C9 C10 C11 118.9(4) . . ?
C9 C10 H10 120.5 . . ?
C11 C10 H10 120.5 . . ?
C10 C9 C8 119.6(4) . . ?
C10 C9 H9 120.2 . . ?
C8 C9 H9 120.2 . . ?

loop_
_geom_bond_atom_site_label_1
_geom_bond_atom_site_label_2
_geom_bond_distance
_geom_bond_site_symmetry_2
_geom_bond_publ_flag
Cu1 O2 1.933(2) . ?
Cu1 O1 1.967(2) . ?
Cu1 N1 1.987(3) . ?
Cu1 N12 1.989(3) . ?
O2 C20 1.272(4) . ?
O1 C22 1.285(4) . ?
N1 C2 1.333(4) . ?
N1 C6 1.351(4) . ?
N12 C11 1.334(4) . ?
N12 C7 1.348(4) . ?
O4 C21 1.430(4) . ?
O4 H14 0.79(4) . ?
O3 C20 1.228(4) . ?
O5 C21 1.374(4) . ?
O5 H15 0.81(3) . ?
C20 C21 1.577(5) . ?
C22 O6 1.229(4) . ?
C22 C21 1.531(5) . ?
C5 C4 1.378(5) . ?
C5 C6 1.381(4) . ?
C5 H5 0.93 . ?
C4 C3 1.367(5) . ?
C4 H4 0.93 . ?
C2 C3 1.379(5) . ?
C2 H2 0.93 . ?
C7 C8 1.373(4) . ?
C7 C6 1.476(5) . ?
C11 C10 1.376(5) . ?
C11 H11 0.93 . ?
C3 H3 0.93 . ?
C8 C9 1.378(5) . ?
C8 H8 0.93 . ?
C10 C9 1.360(5) . ?
C10 H10 0.93 . ?
C9 H9 0.93 . ?

loop_
_geom_hbond_atom_site_label_D
_geom_hbond_atom_site_label_H
_geom_hbond_atom_site_label_A
_geom_hbond_distance_DH
_geom_hbond_distance_HA
_geom_hbond_distance_DA
_geom_hbond_angle_DHA
_geom_hbond_site_symmetry_A
_geom_hbond_publ_flag
O4 H14 O3 0.79(4) 2.00(4) 2.750(4) 158(3) 2_556 yes
O5 H15 O6 0.81(3) 2.27(2) 2.679(4) 112(2) . yes
O5 H15 O6 0.81(3) 2.11(4) 2.870(4) 157(2) 2_557 yes
C2 H2 O1 0.9300 2.5100 3.024(5) 115.00 . yes
C3 H3 O4 0.9300 2.4600 3.299(5) 150.00 2_666 yes
C4 H4 O6 0.9300 2.5400 3.447(5) 164.00 1_664 yes
C5 H5 O3 0.9300 2.3800 3.310(5) 173.00 1_664 yes
C11 H11 O2 0.9300 2.5500 3.034(5) 113.00 . yes
C11 H11 O5 0.9300 2.3600 3.197(6) 150.00 2_556 yes

loop_
_geom_torsion_atom_site_label_1
_geom_torsion_atom_site_label_2
_geom_torsion_atom_site_label_3
_geom_torsion_atom_site_label_4
_geom_torsion
_geom_torsion_site_symmetry_1
_geom_torsion_site_symmetry_2
_geom_torsion_site_symmetry_3
_geom_torsion_site_symmetry_4
_geom_torsion_publ_flag
O1 Cu1 O2 C20 -41.6(3) . . . . ?
N12 Cu1 O2 C20 139.3(3) . . . . ?
O2 Cu1 O1 C22 42.3(2) . . . . ?
N1 Cu1 O1 C22 -137.9(2) . . . . ?
O1 Cu1 N1 C2 7.4(3) . . . . ?
N12 Cu1 N1 C2 -173.4(3) . . . . ?
O1 Cu1 N1 C6 -173.6(2) . . . . ?
N12 Cu1 N1 C6 5.6(2) . . . . ?
O2 Cu1 N12 C11 -1.2(3) . . . . ?
N1 Cu1 N12 C11 178.9(3) . . . . ?
O2 Cu1 N12 C7 170.0(2) . . . . ?
N1 Cu1 N12 C7 -9.9(2) . . . . ?
Cu1 O2 C20 O3 177.9(3) . . . . ?
Cu1 O2 C20 C21 -4.0(4) . . . . ?
Cu1 O1 C22 O6 -176.4(3) . . . . ?
Cu1 O1 C22 C21 3.4(4) . . . . ?
C6 C5 C4 C3 0.3(6) . . . . ?
C6 N1 C2 C3 -0.2(6) . . . . ?
Cu1 N1 C2 C3 178.8(3) . . . . ?
C11 N12 C7 C8 4.3(5) . . . . ?
Cu1 N12 C7 C8 -167.6(3) . . . . ?
C11 N12 C7 C6 -175.9(3) . . . . ?
Cu1 N12 C7 C6 12.2(4) . . . . ?
O6 C22 C21 O5 -4.9(5) . . . . ?
O1 C22 C21 O5 175.3(3) . . . . ?
O6 C22 C21 O4 -127.7(3) . . . . ?
O1 C22 C21 O4 52.4(4) . . . . ?
O6 C22 C21 C20 117.1(3) . . . . ?
O1 C22 C21 C20 -62.8(4) . . . . ?
O3 C20 C21 O5 5.7(5) . . . . ?
O2 C20 C21 O5 -172.5(3) . . . . ?
O3 C20 C21 O4 128.0(3) . . . . ?
O2 C20 C21 O4 -50.2(4) . . . . ?
O3 C20 C21 C22 -118.0(3) . . . . ?
O2 C20 C21 C22 63.8(4) . . . . ?
C2 N1 C6 C5 0.3(5) . . . . ?
Cu1 N1 C6 C5 -178.8(3) . . . . ?
C2 N1 C6 C7 178.4(3) . . . . ?
Cu1 N1 C6 C7 -0.7(4) . . . . ?
C4 C5 C6 N1 -0.3(6) . . . . ?
C4 C5 C6 C7 -178.2(4) . . . . ?
N12 C7 C6 N1 -7.6(5) . . . . ?
C8 C7 C6 N1 172.2(3) . . . . ?
N12 C7 C6 C5 170.5(3) . . . . ?
C8 C7 C6 C5 -9.7(6) . . . . ?
C7 N12 C11 C10 -4.0(5) . . . . ?
Cu1 N12 C11 C10 166.8(3) . . . . ?
C5 C4 C3 C2 -0.2(6) . . . . ?
N1 C2 C3 C4 0.2(6) . . . . ?
N12 C7 C8 C9 -1.2(6) . . . . ?
C6 C7 C8 C9 179.0(4) . . . . ?
N12 C11 C10 C9 0.6(6) . . . . ?
C11 C10 C9 C8 2.5(6) . . . . ?
C7 C8 C9 C10 -2.2(6) . . . . ?
